data_9012901
loop_
_publ_author_name
'Yakubovich, O. V.'
'Massa, V.'
'Pekov, I. V.'

_publ_section_title
;
 Crystal structure of the new mineral bushmakinite,
 Pb2{(Al,Cu)[PO4][(V,Cr,P)O4](OH)}
 Note: O2z changed to reproduce its bond lengths
;
_journal_name_full 'Doklady Earth Sciences'
_journal_page_first 100
_journal_page_last 105
_journal_volume 382
_journal_year 2002
_chemical_compound_source 'Berezov gold ore deposit, Middle Urals, Russia'
_chemical_formula_sum 'Al0.74 Cr0.26 Cu0.26 H O9 P1.22 Pb2 V0.52'
_chemical_name_mineral Bushmakinite
_space_group_IT_number 11
_symmetry_space_group_name_Hall '-P 2yb'
_symmetry_space_group_name_H-M 'P 1 21/m 1'
_cell_angle_alpha 90
_cell_angle_beta 111.97
_cell_angle_gamma 90
_cell_formula_units_Z 2
_cell_length_a 7.759
_cell_length_b 5.782
_cell_length_c 8.775
_cell_volume 365.080
_database_code_amcsd 0012510
_exptl_crystal_density_diffrn 6.128
_cod_original_formula_sum 'Pb2 (Al.74 Cu.26) V.52 Cr.26 P1.22 O9 H'
_cod_database_code 9012901

loop_
_space_group_symop_operation_xyz
x,y,z
x,1/2-y,z
-x,1/2+y,-z
-x,-y,-z

loop_
_atom_site_label
_atom_site_fract_x
_atom_site_fract_y
_atom_site_fract_z
_atom_site_occupancy
_atom_site_U_iso_or_equiv
_atom_site_type_symbol
_atom_site_attached_hydrogens
Pb1 0.22340 0.25000 0.26240 1.00000 0.03340 Pb 0
Pb2 0.79920 0.25000 0.40380 1.00000 0.03160 Pb 0
AlM 0.50000 0.00000 0.00000 0.74000 0.02420 Al 0
CuM 0.50000 0.00000 0.00000 0.26000 0.02420 Cu 0
VT1 0.06980 0.25000 0.82970 0.52000 0.01890 V 0
CrT1 0.06980 0.25000 0.82970 0.26000 0.01890 Cr 0
PT1 0.06980 0.25000 0.82970 0.22000 0.01890 P 0
PT2 0.46930 0.25000 0.67030 1.00000 0.01950 P 0
O2 0.27200 0.25000 0.54800 1.00000 0.03200 O 0
O3 0.30800 0.25000 0.95200 1.00000 0.02800 O 0
O4 -0.04700 0.25000 0.95200 1.00000 0.03000 O 0
O5 0.00800 0.01400 0.70600 1.00000 0.02500 O 0
O6 0.49900 0.02600 0.78000 1.00000 0.02400 O 0
O7 0.60700 0.25000 0.57700 1.00000 0.03900 O 0
O-H 0.66500 0.25000 0.07000 1.00000 0.02300 O 1

loop_
_cod_changelog_entry_id
_cod_changelog_entry_author
_cod_changelog_entry_date
_cod_changelog_entry_text
1
;cod-tools version 3.8.0
Id: cif_guess_AMCSD_atom_types 9574 2023-05-10 09:00:05Z saulius
;
2023-05-10T18:54:21+03:00
;Derived atom types and hydrogen counts
from atom names that follow the AMCSD naming convention
(Wat == water, O-H == hydroxyl).
;

loop_
_cod_related_entry_id
_cod_related_entry_database
_cod_related_entry_code
1 AMCSD 0012510
